data_2104900
loop_
_publ_author_name
'Chainok, Kittipong'
'Haller, Kenneth J.'
'Rae, A. David'
'Willis, Anthony C.'
'Williams, Ian D.'

_publ_section_title
;
 Investigation of the structure and phase transitions of the polymeric
 inorganic--organic hybrids: [<i>M</i>(Im)~4~V~2~O~6~]~{\\infty ~};
 <i>M</i> = Mn, Co, Ni, Im = imidazole
;
_journal_coeditor_code GW5007
_journal_issue 1
_journal_name_full 'Acta Crystallographica Section B'
_journal_page_first 41
_journal_page_last 52
_journal_paper_doi 10.1107/S0108768110042941
_journal_volume 67
_journal_year 2011
_chemical_formula_iupac '[Ni(C3 H4 N2)4 V2 O6]'
_chemical_formula_moiety 'C12 H16 N8 Ni O6 V2'
_chemical_formula_structural '[Ni(C3 H4 N2)4 V2 O6]'
_chemical_formula_sum 'C12 H16 N8 Ni O6 V2'
_chemical_formula_weight 528.904
_chemical_name_systematic
;
catena-tetrakis(imidazole)-tetrakis(\m~2~-oxo)-dioxo-nickel(ii)-di-vanadium
;
_space_group_IT_number 13
_symmetry_cell_setting monoclinic
_symmetry_space_group_name_Hall '-P 2yac'
_symmetry_space_group_name_H-M 'P 1 2/n 1'
_cell_angle_alpha 90.00
_cell_angle_beta 90.1205(9)
_cell_angle_gamma 90.00
_cell_formula_units_Z 8
_cell_length_a 16.1379(3)
_cell_length_b 14.3657(2)
_cell_length_c 16.3422(4)
_cell_measurement_reflns_used 69838
_cell_measurement_temperature 100(2)
_cell_measurement_theta_max 30.03
_cell_measurement_theta_min 2.55
_cell_volume 3788.64(13)
_diffrn_ambient_temperature 100(2)
_diffrn_measured_fraction_theta_full 0.999
_diffrn_measured_fraction_theta_max 0.999
_diffrn_measurement_device_type 'Enraf-Nonius KappaCCD'
_diffrn_measurement_method '\f scan plus \w scans with \k offsets'
_diffrn_radiation_monochromator graphite
_diffrn_radiation_source 'fine-focus sealed tube'
_diffrn_radiation_type MoK\a
_diffrn_radiation_wavelength 0.71073
_diffrn_reflns_av_R_equivalents 0.055
_diffrn_reflns_av_sigmaI/netI 0.039
_diffrn_reflns_limit_h_max 22
_diffrn_reflns_limit_h_min -22
_diffrn_reflns_limit_k_max 19
_diffrn_reflns_limit_k_min -20
_diffrn_reflns_limit_l_max 23
_diffrn_reflns_limit_l_min -23
_diffrn_reflns_number 53813
_diffrn_reflns_reduction_process
;
Lorentz and polarization correction applied
;
_diffrn_reflns_theta_full 30.06
_diffrn_reflns_theta_max 30.06
_diffrn_reflns_theta_min 2.79
_exptl_absorpt_coefficient_mu 2.000
_exptl_absorpt_correction_T_max 0.712
_exptl_absorpt_correction_T_min 0.619
_exptl_absorpt_correction_type multi-scan
_exptl_absorpt_process_details
;
from symmetry-related measurements
Sortav (Blessing 1995)
;
_exptl_crystal_colour Blue
_exptl_crystal_density_diffrn 1.855
_exptl_crystal_density_method 'not measured'
_exptl_crystal_description Hexagonal
_exptl_crystal_F_000 2128
_exptl_crystal_size_max 0.40
_exptl_crystal_size_mid 0.21
_exptl_crystal_size_min 0.18
_refine_diff_density_max 2.30
_refine_diff_density_min -2.32
_refine_ls_extinction_method none
_refine_ls_goodness_of_fit_ref 1.6677
_refine_ls_hydrogen_treatment constr
_refine_ls_matrix_type full
_refine_ls_number_parameters 287
_refine_ls_number_reflns 9089
_refine_ls_number_restraints 0
_refine_ls_restrained_S_all 0
_refine_ls_restrained_S_obs 0
_refine_ls_R_factor_all 0.0591
_refine_ls_R_factor_gt 0.0389
_refine_ls_shift/su_max 0.2
_refine_ls_structure_factor_coef F
_refine_ls_weighting_details 'w = 1/[\s(F)^2^ + (0.0004F)^2^]'
_refine_ls_weighting_scheme calc
_refine_ls_wR_factor_ref 0.0529
_reflns_number_gt 9089
_reflns_number_total 11073
_reflns_threshold_expression I>3\s(I)
_cod_data_source_file gw5007.cif
_cod_data_source_block Ni_100K
_cod_original_sg_symbol_H-M 'P 2/n'
_cod_database_code 2104900

loop_
_symmetry_equiv_pos_as_xyz
'x, y, z'
'-x+1/2, y, -z+1/2'
'-x, -y, -z'
'x+1/2, -y, z+1/2'

loop_
_atom_site_aniso_label
_atom_site_aniso_U_11
_atom_site_aniso_U_22
_atom_site_aniso_U_33
_atom_site_aniso_U_12
_atom_site_aniso_U_13
_atom_site_aniso_U_23
Ni1 0.0063(2) 0.0076(2) 0.0068(2) 0.00000(10) 0.0000(2) 0.00000(10)
Ni2 0.0063(2) 0.0077(2) 0.0059(2) 0.00000(10) -0.0015(2) 0.00000(10)
Ni3 0.0065(2) 0.0080(2) 0.0054(2) 0.00000(10) -0.0012(2) 0.00000(10)
Ni4 0.0063(2) 0.0079(2) 0.0066(2) 0.00000(10) -0.0004(2) 0.00000(10)
V1 0.0057(2) 0.0076(2) 0.0058(2) -0.00020(10) 0.0000(2) 0.00120(10)
V2 0.0060(2) 0.0084(2) 0.0052(2) -0.00110(10) -0.0018(2) -0.00030(10)
V3 0.0059(2) 0.0075(2) 0.0050(2) -0.00080(10) -0.0012(2) -0.00020(10)
V4 0.0055(2) 0.0087(2) 0.0066(2) 0.00050(10) 0.0002(2) -0.0010(2)
O1 0.0085(9) 0.0161(10) 0.0092(9) -0.0001(7) 0.0025(7) -0.0008(7)
O2 0.0088(9) 0.0120(9) 0.0113(10) -0.0029(7) -0.0007(7) -0.0008(7)
O3 0.0143(9) 0.0115(9) 0.0231(12) 0.0025(7) 0.0023(8) 0.0038(8)
O4 0.0094(9) 0.0148(9) 0.0088(9) -0.0012(7) -0.0017(7) 0.0005(7)
O5 0.0141(9) 0.0115(9) 0.0092(10) -0.0047(7) -0.0029(7) 0.0008(7)
O6 0.0141(10) 0.0151(10) 0.0129(10) 0.0014(7) -0.0016(8) -0.0044(8)
O7 0.0097(9) 0.0141(9) 0.0089(9) 0.0022(7) -0.0020(7) -0.0014(7)
O8 0.0123(9) 0.0122(9) 0.0094(10) -0.0008(7) -0.0017(7) -0.0027(7)
O9 0.0186(10) 0.0129(9) 0.0114(10) -0.0049(7) -0.0014(8) 0.0015(7)
O10 0.0073(8) 0.0145(9) 0.0091(9) 0.0008(7) 0.0017(7) -0.0024(7)
O11 0.0072(8) 0.0122(9) 0.0143(10) -0.0015(7) 0.0002(7) -0.0041(7)
O12 0.0125(9) 0.0158(9) 0.0174(11) 0.0049(7) -0.0006(8) 0.0039(8)
N11 0.0082(6) 0.0102(5) 0.0132(7) 0.0001(2) 0.0017(4) -0.0004(4)
C11 0.0115(8) 0.0131(6) 0.0199(8) -0.0040(5) 0.0024(5) -0.0008(6)
N12 0.0137(10) 0.0117(5) 0.0258(11) -0.0016(6) -0.0043(6) -0.0013(8)
C12 0.0250(12) 0.0125(7) 0.0198(10) -0.0007(7) -0.0071(6) -0.0022(8)
C13 0.0247(11) 0.0146(7) 0.0135(8) -0.0036(6) 0.0000(5) -0.0020(6)
N21 0.0104(8) 0.0114(6) 0.0133(12) 0.0015(9) 0.0016(8) 0.0003(3)
C21 0.0190(12) 0.0210(8) 0.0344(12) -0.0005(16) -0.0008(16) 0.0158(10)
N22 0.0302(17) 0.0200(7) 0.0240(17) 0.007(2) -0.0023(19) 0.0080(9)
C22 0.0310(17) 0.0200(17) 0.044(3) 0.0031(15) -0.0208(15) 0.0060(9)
C23 0.0178(11) 0.0239(19) 0.056(3) -0.0032(9) -0.0171(9) 0.0162(9)
N31 0.0099(6) 0.0111(6) 0.0087(10) -0.0003(6) -0.0001(13) 0.0008(18)
C31 0.0098(12) 0.0112(7) 0.0126(15) -0.0008(4) -0.001(2) 0.001(3)
N32 0.0120(13) 0.0129(9) 0.017(2) -0.0013(8) 0.002(3) 0.003(4)
C32 0.0158(9) 0.0147(11) 0.0142(16) -0.0006(18) 0.005(2) 0.003(3)
C33 0.0139(6) 0.0132(9) 0.0093(10) -0.0001(17) 0.0020(14) 0.002(2)
N41 0.0099(10) 0.0115(9) 0.0090(17) 0.0006(8) -0.0006(13) -0.0011(6)
C41 0.0137(18) 0.0138(7) 0.0107(13) 0.0023(11) -0.002(3) -0.0036(5)
N42 0.016(2) 0.0157(8) 0.015(3) 0.0032(16) 0.000(3) -0.0049(8)
C42 0.0123(16) 0.016(3) 0.023(4) 0.0025(16) 0.0014(19) -0.006(2)
C43 0.0099(9) 0.015(3) 0.019(4) 0.0016(11) -0.0010(8) -0.005(2)
N51 0.0094(6) 0.0098(5) 0.0110(6) 0.0003(2) -0.0011(5) -0.0005(3)
C51 0.0136(9) 0.0132(7) 0.0119(6) 0.0018(5) -0.0007(6) -0.0025(5)
N52 0.0138(11) 0.0125(8) 0.0160(7) 0.0008(6) 0.0016(8) -0.0032(7)
C52 0.0137(11) 0.0126(8) 0.0185(9) 0.0034(6) 0.0006(8) -0.0013(8)
C53 0.0138(9) 0.0137(7) 0.0147(7) 0.0048(6) -0.0020(7) -0.0006(6)
N61 0.0126(6) 0.0125(10) 0.0171(8) -0.0012(3) 0.0015(8) 0.0029(11)
C61 0.0132(5) 0.0223(10) 0.0250(10) -0.0061(5) 0.0015(15) 0.004(2)
N62 0.0206(9) 0.0252(17) 0.0368(14) -0.0072(7) 0.0090(18) 0.009(3)
C62 0.0275(15) 0.031(3) 0.0423(17) -0.0014(12) 0.0109(13) 0.022(2)
C63 0.0203(12) 0.028(2) 0.0330(16) 0.0015(11) 0.0045(7) 0.0201(13)
N71 0.0098(5) 0.0112(4) 0.0100(5) -0.0011(2) -0.0006(4) -0.0003(2)
C71 0.0138(5) 0.0115(5) 0.0098(6) -0.0023(3) 0.0009(5) -0.0008(4)
N72 0.0185(7) 0.0139(5) 0.0114(6) -0.0046(5) -0.0015(5) -0.0013(5)
C72 0.0154(5) 0.0157(6) 0.0162(8) -0.0040(5) -0.0053(6) -0.0006(6)
C73 0.0104(5) 0.0134(6) 0.0148(7) -0.0017(3) -0.0032(4) -0.0001(4)
N81 0.0095(5) 0.0126(4) 0.0119(5) 0.00130(10) 0.0002(4) 0.00220(10)
C81 0.0124(7) 0.0131(5) 0.0170(5) 0.0034(4) 0.0007(5) 0.0023(3)
N82 0.0144(7) 0.0169(5) 0.0227(8) 0.0048(5) 0.0005(6) 0.0070(5)
C82 0.0195(9) 0.0248(8) 0.0185(6) 0.0075(7) -0.0003(6) 0.0095(6)
C83 0.0183(9) 0.0221(7) 0.0125(5) 0.0066(6) 0.0002(5) 0.0052(4)

loop_
_atom_site_label
_atom_site_fract_x
_atom_site_fract_y
_atom_site_fract_z
_atom_site_U_iso_or_equiv
_atom_site_calc_flag
_atom_site_calc_attached_atom
_atom_site_occupancy
Ni1 0.25000 0.90166(3) 0.75000 0.00690(10) d . 1.000
Ni2 0.25000 0.98779(3) 0.25000 0.00660(10) d . 1.000
Ni3 0.25000 0.40531(3) 0.75000 0.00660(10) d . 1.000
Ni4 0.75000 0.47054(3) 0.75000 0.00690(10) d . 1.000
V1 0.42482(3) 0.89545(3) 0.59941(3) 0.00640(10) d . 1.000
V2 0.39388(3) 0.99993(3) 0.42503(3) 0.00660(10) d . 1.000
V3 0.39569(3) 0.39805(3) 0.92821(3) 0.00620(10) d . 1.000
V4 0.57793(3) 0.48757(3) 0.89692(3) 0.00690(10) d . 1.000
O1 0.34753(11) 0.90897(13) 0.66440(12) 0.0113(4) d . 1.000
O2 0.50135(11) 0.98625(13) 0.61246(12) 0.0107(4) d . 1.000
O3 0.46567(12) 0.79194(13) 0.61348(14) 0.0163(4) d . 1.000
O4 0.33161(11) 0.98094(13) 0.34664(12) 0.0110(4) d . 1.000
O5 0.38636(12) 0.90085(12) 0.49402(12) 0.0116(4) d . 1.000
O6 0.36548(12) 1.09651(13) 0.47065(13) 0.0140(4) d . 1.000
O7 0.33536(11) 0.41572(13) 0.84841(12) 0.0109(4) d . 1.000
O8 0.38333(12) 0.49179(13) 1.00010(12) 0.0113(4) d . 1.000
O9 0.36916(12) 0.29721(13) 0.96864(12) 0.0143(4) d . 1.000
O10 0.65556(11) 0.46087(13) 0.83571(12) 0.0103(4) d . 1.000
O11 0.50368(11) 0.39212(13) 0.89621(12) 0.0113(4) d . 1.000
O12 0.53323(12) 0.58179(14) 0.86300(13) 0.0152(4) d . 1.000
N11 0.19238(10) 0.79761(11) 0.68415(10) 0.0105(4) d . 1.000
C11 0.14133(11) 0.73467(13) 0.71545(10) 0.0148(5) d . 1.000
N12 0.11172(11) 0.67764(11) 0.65649(12) 0.0171(7) d . 1.000
C12 0.14570(14) 0.70578(14) 0.58400(11) 0.0191(6) d . 1.000
C13 0.19528(12) 0.77971(14) 0.60167(11) 0.0176(4) d . 1.000
N21 0.18562(11) 0.99728(12) 0.68108(12) 0.0117(5) d . 1.000
C21 0.21508(11) 1.07244(14) 0.64403(14) 0.0248(14) d . 1.000
N22 0.15670(14) 1.11190(13) 0.59584(13) 0.0248(14) d . 1.000
C22 0.08653(13) 1.05908(16) 0.60261(17) 0.0316(11) d . 1.000
C23 0.10496(12) 0.98867(15) 0.65524(17) 0.0326(10) d . 1.000
N31 0.17545(10) 0.89109(11) 0.31202(10) 0.0099(4) d . 1.000
C31 0.12914(11) 0.82255(12) 0.28246(10) 0.0112(4) d . 1.000
N32 0.08513(10) 0.78127(11) 0.34264(12) 0.0140(3) d . 1.000
C32 0.10446(12) 0.82588(14) 0.41411(10) 0.0149(6) d . 1.000
C33 0.16013(12) 0.89340(12) 0.39462(11) 0.0121(7) d . 1.000
N41 0.17833(10) 1.09014(11) 0.30376(11) 0.0102(8) d . 1.000
C41 0.20224(9) 1.15028(13) 0.36070(12) 0.0127(6) d . 1.000
N42 0.13817(11) 1.20408(12) 0.38503(11) 0.0154(12) d . 1.000
C42 0.07004(10) 1.17671(14) 0.34130(14) 0.017(2) d . 1.000
C43 0.09540(11) 1.10650(13) 0.29142(13) 0.0146(18) d . 1.000
N51 0.32236(10) 0.30056(11) 0.69821(10) 0.0101(4) d . 1.000
C51 0.32133(11) 0.27421(13) 0.62041(10) 0.0129(5) d . 1.000
N52 0.37466(11) 0.20319(12) 0.60760(10) 0.0141(6) d . 1.000
C52 0.41146(11) 0.18339(12) 0.68102(12) 0.0149(7) d . 1.000
C53 0.37885(12) 0.24372(13) 0.73644(10) 0.0141(6) d . 1.000
N61 0.32363(11) 0.49977(13) 0.68989(12) 0.0140(4) d . 1.000
C61 0.40542(12) 0.50658(15) 0.69547(13) 0.0202(5) d . 1.000
N62 0.43556(11) 0.56477(17) 0.63777(16) 0.0275(9) d . 1.000
C62 0.36952(14) 0.59655(16) 0.59324(14) 0.0336(11) d . 1.000
C63 0.30087(11) 0.55613(16) 0.62581(14) 0.0270(7) d . 1.000
N71 0.68530(10) 0.37428(11) 0.67703(10) 0.0103(3) d . 1.000
C71 0.71254(9) 0.30655(13) 0.62890(11) 0.0117(4) d . 1.000
N72 0.64949(11) 0.26781(11) 0.58632(11) 0.0146(6) d . 1.000
C72 0.57854(10) 0.31325(14) 0.60854(13) 0.0158(5) d . 1.000
C73 0.60123(10) 0.37869(13) 0.66442(12) 0.0129(3) d . 1.000
N81 0.69230(11) 0.57485(11) 0.68242(11) 0.0114(2) d . 1.000
C81 0.64662(12) 0.64330(13) 0.71290(10) 0.0142(4) d . 1.000
N82 0.61354(11) 0.69570(11) 0.65243(12) 0.0180(4) d . 1.000
C82 0.63953(13) 0.65864(15) 0.57979(11) 0.0209(6) d . 1.000
C83 0.68800(13) 0.58425(14) 0.59890(11) 0.0176(6) d . 1.000
H1C11 0.12773 0.73037 0.77060 0.022 c C11 1.000
H1N12 0.07781 0.63211 0.66328 0.022 c N12 1.000
H1C12 0.13669 0.67955 0.53272 0.027 c C12 1.000
H1C13 0.22634 0.81298 0.56375 0.027 c C13 1.000
H1C21 0.26874 1.09498 0.65038 0.053 c C21 1.000
H1N22 0.16257 1.16106 0.56639 0.038 c N22 1.000
H1C22 0.03614 1.06930 0.57639 0.054 c C22 1.000
H1C23 0.06857 0.94192 0.67124 0.066 c C23 1.000
H1C31 0.12722 0.80522 0.22766 0.011 c C31 1.000
H1N32 0.05127 0.73547 0.33704 0.016 c N32 1.000
H1C32 0.08365 0.81266 0.46584 0.018 c C32 1.000
H1C33 0.18410 0.93473 0.43152 0.013 c C33 1.000
H1C41 0.25591 1.15482 0.38114 0.016 c C41 1.000
H1N42 0.13990 1.24745 0.42126 0.019 c N42 1.000
H1C42 0.01685 1.20126 0.34495 0.022 c C42 1.000
H1C43 0.06178 1.07454 0.25465 0.019 c C43 1.000
H1C51 0.28833 0.30103 0.58009 0.017 c C51 1.000
H1N52 0.38376 0.17558 0.56179 0.017 c N52 1.000
H1C52 0.45100 0.13768 0.69108 0.019 c C52 1.000
H1C53 0.39267 0.24610 0.79168 0.019 c C53 1.000
H1C61 0.43770 0.47548 0.73394 0.028 c C61 1.000
H1N62 0.48674 0.57913 0.63042 0.035 c N62 1.000
H1C62 0.37122 0.63770 0.54934 0.049 c C62 1.000
H1C63 0.24687 0.56526 0.60750 0.039 c C63 1.000
H1C71 0.76765 0.28820 0.62499 0.012 c C71 1.000
H1N72 0.65327 0.22294 0.55170 0.017 c N72 1.000
H1C72 0.52527 0.30169 0.58924 0.019 c C72 1.000
H1C73 0.56536 0.42002 0.69011 0.014 c C73 1.000
H1C81 0.63846 0.65381 0.76846 0.018 c C81 1.000
H1N82 0.58201 0.74345 0.65849 0.022 c N82 1.000
H1C82 0.62661 0.68008 0.52760 0.028 c C82 1.000
H1C83 0.71417 0.54572 0.56123 0.023 c C83 1.000

loop_
_atom_type_symbol
_atom_type_description
_atom_type_scat_dispersion_real
_atom_type_scat_dispersion_imag
_atom_type_scat_source
C C 0.0033 0.0016 'International Tables Vol C Tables 4.2.6.8 and 6.1.1.4'
H H 0.0000 0.0000 'International Tables Vol C Tables 4.2.6.8 and 6.1.1.4'
N N 0.0061 0.0033 'International Tables Vol C Tables 4.2.6.8 and 6.1.1.4'
Ni Ni 0.3393 1.1124 'International Tables Vol C Tables 4.2.6.8 and 6.1.1.4'
O O 0.0106 0.0060 'International Tables Vol C Tables 4.2.6.8 and 6.1.1.4'
V V 0.3005 0.5294 'International Tables Vol C Tables 4.2.6.8 and 6.1.1.4'

loop_
_geom_angle_atom_site_label_1
_geom_angle_atom_site_label_2
_geom_angle_atom_site_label_3
_geom_angle_site_symmetry_1
_geom_angle_site_symmetry_2
_geom_angle_site_symmetry_3
_geom_angle
_geom_angle_publ_flag
O1 Ni1 O1 . . 2_556 174.30(10) .
O1 Ni1 N11 . . . 91.50(10) .
O1 Ni1 N11 . . 2_556 92.60(10) .
O1 Ni1 N21 . . . 88.90(10) .
O1 Ni1 N21 . . 2_556 87.30(10) .
O1 Ni1 N11 2_556 . . 92.60(10) .
O1 Ni1 N11 2_556 . 2_556 91.50(10) .
O1 Ni1 N21 2_556 . . 87.30(10) .
O1 Ni1 N21 2_556 . 2_556 88.90(10) .
N11 Ni1 N11 . . 2_556 87.10(10) .
N11 Ni1 N21 . . . 88.40(10) .
N11 Ni1 N21 . . 2_556 175.30(10) .
N11 Ni1 N21 2_556 . . 175.30(10) .
N11 Ni1 N21 2_556 . 2_556 88.40(10) .
N21 Ni1 N21 . . 2_556 96.20(10) .
O4 Ni2 O4 . . 2_555 174.50(10) .
O4 Ni2 N31 . . . 88.00(10) .
O4 Ni2 N31 . . 2_555 88.40(10) .
O4 Ni2 N41 . . . 93.80(10) .
O4 Ni2 N41 . . 2_555 90.10(10) .
O4 Ni2 N31 2_555 . . 88.40(10) .
O4 Ni2 N31 2_555 . 2_555 88.00(10) .
O4 Ni2 N41 2_555 . . 90.10(10) .
O4 Ni2 N41 2_555 . 2_555 93.80(10) .
N31 Ni2 N31 . . 2_555 97.20(10) .
N31 Ni2 N41 . . . 86.80(10) .
N31 Ni2 N41 . . 2_555 175.60(10) .
N31 Ni2 N41 2_555 . . 175.60(10) .
N31 Ni2 N41 2_555 . 2_555 86.80(10) .
N41 Ni2 N41 . . 2_555 89.40(10) .
O7 Ni3 O7 . . 2_556 171.90(10) .
O7 Ni3 N51 . . . 89.70(10) .
O7 Ni3 N51 . . 2_556 96.10(10) .
O7 Ni3 N61 . . . 86.60(10) .
O7 Ni3 N61 . . 2_556 88.10(10) .
O7 Ni3 N51 2_556 . . 96.10(10) .
O7 Ni3 N51 2_556 . 2_556 89.70(10) .
O7 Ni3 N61 2_556 . . 88.10(10) .
O7 Ni3 N61 2_556 . 2_556 86.60(10) .
N51 Ni3 N51 . . 2_556 87.60(10) .
N51 Ni3 N61 . . . 87.60(10) .
N51 Ni3 N61 . . 2_556 174.50(10) .
N51 Ni3 N61 2_556 . . 174.50(10) .
N51 Ni3 N61 2_556 . 2_556 87.60(10) .
N61 Ni3 N61 . . 2_556 97.40(10) .
O10 Ni4 O10 . . 2_656 172.30(10) .
O10 Ni4 N71 . . . 88.50(10) .
O10 Ni4 N71 . . 2_656 86.40(10) .
O10 Ni4 N81 . . . 94.50(10) .
O10 Ni4 N81 . . 2_656 91.10(10) .
O10 Ni4 N71 2_656 . . 86.40(10) .
O10 Ni4 N71 2_656 . 2_656 88.50(10) .
O10 Ni4 N81 2_656 . . 91.10(10) .
O10 Ni4 N81 2_656 . 2_656 94.50(10) .
N71 Ni4 N71 . . 2_656 97.70(10) .
N71 Ni4 N81 . . . 87.20(10) .
N71 Ni4 N81 . . 2_656 175.00(10) .
N71 Ni4 N81 2_656 . . 175.00(10) .
N71 Ni4 N81 2_656 . 2_656 87.20(10) .
N81 Ni4 N81 . . 2_656 87.80(10) .
O1 V1 O2 . . . 110.80(10) .
O1 V1 O3 . . . 108.70(10) .
O1 V1 O5 . . . 110.20(10) .
O2 V1 O3 . . . 111.30(10) .
O2 V1 O5 . . . 108.10(10) .
O3 V1 O5 . . . 107.80(10) .
O2 V2 O4 3_676 . . 108.90(10) .
O2 V2 O5 3_676 . . 111.00(10) .
O2 V2 O6 3_676 . . 108.80(10) .
O4 V2 O5 . . . 108.10(10) .
O4 V2 O6 . . . 108.80(10) .
O5 V2 O6 . . . 111.20(10) .
O7 V3 O8 . . . 109.60(10) .
O7 V3 O9 . . . 107.40(10) .
O7 V3 O11 . . . 110.10(10) .
O8 V3 O9 . . . 111.50(10) .
O8 V3 O11 . . . 109.30(10) .
O9 V3 O11 . . . 108.80(10) .
O8 V4 O10 3_667 . . 109.80(10) .
O8 V4 O11 3_667 . . 110.70(10) .
O8 V4 O12 3_667 . . 109.30(10) .
O10 V4 O11 . . . 108.80(10) .
O10 V4 O12 . . . 108.80(10) .
O11 V4 O12 . . . 109.40(10) .
Ni1 O1 V1 . . . 170.30(10) .
V1 O2 V2 . . 3_676 132.60(10) .
Ni2 O4 V2 . . . 167.60(10) .
V1 O5 V2 . . . 126.40(10) .
Ni3 O7 V3 . . . 166.50(10) .
V3 O8 V4 . . 3_667 133.50(10) .
Ni4 O10 V4 . . . 162.30(10) .
V3 O11 V4 . . . 126.30(10) .
Ni1 N11 C11 . . . 124.90(10) .
Ni1 N11 C13 . . . 129.20(10) .
C11 N11 C13 . . . 105.90(10) .
N11 C11 N12 . . . 110.90(10) .
C11 N12 C12 . . . 107.30(10) .
N12 C12 C13 . . . 106.50(10) .
N11 C13 C12 . . . 109.50(10) .
Ni1 N21 C21 . . . 127.80(10) .
Ni1 N21 C23 . . . 125.90(10) .
C21 N21 C23 . . . 105.90(10) .
N21 C21 N22 . . . 110.90(10) .
C21 N22 C22 . . . 107.30(10) .
N22 C22 C23 . . . 106.50(10) .
N21 C23 C22 . . . 109.50(10) .
Ni2 N31 C31 . . . 129.70(10) .
Ni2 N31 C33 . . . 124.30(10) .
C31 N31 C33 . . . 105.90(10) .
N31 C31 N32 . . . 110.90(10) .
C31 N32 C32 . . . 107.30(10) .
N32 C32 C33 . . . 106.50(10) .
N31 C33 C32 . . . 109.50(10) .
Ni2 N41 C41 . . . 126.80(10) .
Ni2 N41 C43 . . . 127.20(10) .
C41 N41 C43 . . . 105.90(10) .
N41 C41 N42 . . . 110.90(10) .
C41 N42 C42 . . . 107.30(10) .
N42 C42 C43 . . . 106.50(10) .
N41 C43 C42 . . . 109.50(10) .
Ni3 N51 C51 . . . 126.10(10) .
Ni3 N51 C53 . . . 128.00(10) .
C51 N51 C53 . . . 105.90(10) .
N51 C51 N52 . . . 110.90(10) .
C51 N52 C52 . . . 107.30(10) .
N52 C52 C53 . . . 106.50(10) .
N51 C53 C52 . . . 109.50(10) .
Ni3 N61 C61 . . . 126.30(10) .
Ni3 N61 C63 . . . 126.90(10) .
C61 N61 C63 . . . 105.90(10) .
N61 C61 N62 . . . 110.90(10) .
C61 N62 C62 . . . 107.30(10) .
N62 C62 C63 . . . 106.50(10) .
N61 C63 C62 . . . 109.50(10) .
Ni4 N71 C71 . . . 130.80(10) .
Ni4 N71 C73 . . . 123.00(10) .
C71 N71 C73 . . . 105.90(10) .
N71 C71 N72 . . . 110.90(10) .
C71 N72 C72 . . . 107.30(10) .
N72 C72 C73 . . . 106.50(10) .
N71 C73 C72 . . . 109.50(10) .
Ni4 N81 C81 . . . 125.70(10) .
Ni4 N81 C83 . . . 128.30(10) .
C81 N81 C83 . . . 105.90(10) .
N81 C81 N82 . . . 110.90(10) .
C81 N82 C82 . . . 107.30(10) .
N82 C82 C83 . . . 106.50(10) .
N81 C83 C82 . . . 109.50(10) .
N11 C11 H1C11 . . . 124.5 .
N12 C11 H1C11 . . . 124.5 .
C11 N12 H1N12 . . . 126.4 .
C12 N12 H1N12 . . . 126.4 .
N12 C12 H1C12 . . . 126.8 .
C13 C12 H1C12 . . . 126.8 .
N11 C13 H1C13 . . . 125.3 .
C12 C13 H1C13 . . . 125.3 .
N21 C21 H1C21 . . . 124.5 .
N22 C21 H1C21 . . . 124.5 .
C21 N22 H1N22 . . . 126.4 .
C22 N22 H1N22 . . . 126.4 .
N22 C22 H1C22 . . . 126.8 .
C23 C22 H1C22 . . . 126.8 .
N21 C23 H1C23 . . . 125.3 .
C22 C23 H1C23 . . . 125.3 .
N31 C31 H1C31 . . . 124.5 .
N32 C31 H1C31 . . . 124.5 .
C31 N32 H1N32 . . . 126.4 .
C32 N32 H1N32 . . . 126.4 .
N32 C32 H1C32 . . . 126.8 .
C33 C32 H1C32 . . . 126.8 .
N31 C33 H1C33 . . . 125.3 .
C32 C33 H1C33 . . . 125.3 .
N41 C41 H1C41 . . . 124.5 .
N42 C41 H1C41 . . . 124.5 .
C41 N42 H1N42 . . . 126.4 .
C42 N42 H1N42 . . . 126.4 .
N42 C42 H1C42 . . . 126.8 .
C43 C42 H1C42 . . . 126.8 .
N41 C43 H1C43 . . . 125.3 .
C42 C43 H1C43 . . . 125.3 .
N51 C51 H1C51 . . . 124.5 .
N52 C51 H1C51 . . . 124.5 .
C51 N52 H1N52 . . . 126.4 .
C52 N52 H1N52 . . . 126.4 .
N52 C52 H1C52 . . . 126.8 .
C53 C52 H1C52 . . . 126.8 .
N51 C53 H1C53 . . . 125.3 .
C52 C53 H1C53 . . . 125.3 .
N61 C61 H1C61 . . . 124.5 .
N62 C61 H1C61 . . . 124.5 .
C61 N62 H1N62 . . . 126.4 .
C62 N62 H1N62 . . . 126.4 .
N62 C62 H1C62 . . . 126.8 .
C63 C62 H1C62 . . . 126.8 .
N61 C63 H1C63 . . . 125.3 .
C62 C63 H1C63 . . . 125.3 .
N71 C71 H1C71 . . . 124.5 .
N72 C71 H1C71 . . . 124.5 .
C71 N72 H1N72 . . . 126.4 .
C72 N72 H1N72 . . . 126.4 .
N72 C72 H1C72 . . . 126.8 .
C73 C72 H1C72 . . . 126.8 .
N71 C73 H1C73 . . . 125.3 .
C72 C73 H1C73 . . . 125.3 .
N81 C81 H1C81 . . . 124.5 .
N82 C81 H1C81 . . . 124.5 .
C81 N82 H1N82 . . . 126.4 .
C82 N82 H1N82 . . . 126.4 .
N82 C82 H1C82 . . . 126.8 .
C83 C82 H1C82 . . . 126.8 .
N81 C83 H1C83 . . . 125.3 .
C82 C83 H1C83 . . . 125.3 .

loop_
_geom_bond_atom_site_label_1
_geom_bond_atom_site_label_2
_geom_bond_site_symmetry_1
_geom_bond_site_symmetry_2
_geom_bond_distance
_geom_bond_publ_flag
Ni1 O1 . . 2.111(2) .
Ni1 O1 . 2_556 2.111(2) .
Ni1 N11 . . 2.0620(10) .
Ni1 N11 . 2_556 2.0620(10) .
Ni1 N21 . . 2.0570(10) .
Ni1 N21 . 2_556 2.0570(10) .
Ni2 O4 . . 2.057(2) .
Ni2 O4 . 2_555 2.057(2) .
Ni2 N31 . . 2.1000(10) .
Ni2 N31 . 2_555 2.1000(10) .
Ni2 N41 . . 2.0680(10) .
Ni2 N41 . 2_555 2.0680(10) .
Ni3 O7 . . 2.121(2) .
Ni3 O7 . 2_556 2.121(2) .
Ni3 N51 . . 2.0850(10) .
Ni3 N51 . 2_556 2.0850(10) .
Ni3 N61 . . 2.055(2) .
Ni3 N61 . 2_556 2.055(2) .
Ni4 O10 . . 2.077(2) .
Ni4 O10 . 2_656 2.077(2) .
Ni4 N71 . . 2.1020(10) .
Ni4 N71 . 2_656 2.1020(10) .
Ni4 N81 . . 2.0800(10) .
Ni4 N81 . 2_656 2.0800(10) .
V1 O1 . . 1.651(2) .
V1 O2 . . 1.809(2) .
V1 O3 . . 1.643(2) .
V1 O5 . . 1.831(2) .
V2 O2 . 3_676 1.810(2) .
V2 O4 . . 1.649(2) .
V2 O5 . . 1.820(2) .
V2 O6 . . 1.641(2) .
V3 O7 . . 1.646(2) .
V3 O8 . . 1.798(2) .
V3 O9 . . 1.649(2) .
V3 O11 . . 1.823(2) .
V4 O8 . 3_667 1.818(2) .
V4 O10 . . 1.650(2) .
V4 O11 . . 1.821(2) .
V4 O12 . . 1.630(2) .
N11 C11 . . 1.3270(10) .
N11 C13 . . 1.3730(10) .
C11 N12 . . 1.3510(10) .
N12 C12 . . 1.3680(10) .
C12 C13 . . 1.3600(10) .
N21 C21 . . 1.3270(10) .
N21 C23 . . 1.3730(10) .
C21 N22 . . 1.3510(10) .
N22 C22 . . 1.3680(10) .
C22 C23 . . 1.3600(10) .
N31 C31 . . 1.3270(10) .
N31 C33 . . 1.3730(10) .
C31 N32 . . 1.3510(10) .
N32 C32 . . 1.3680(10) .
C32 C33 . . 1.3600(10) .
N41 C41 . . 1.3270(10) .
N41 C43 . . 1.3730(10) .
C41 N42 . . 1.3510(10) .
N42 C42 . . 1.3680(10) .
C42 C43 . . 1.3600(10) .
N51 C51 . . 1.3270(10) .
N51 C53 . . 1.3730(10) .
C51 N52 . . 1.3510(10) .
N52 C52 . . 1.3680(10) .
C52 C53 . . 1.3600(10) .
N61 C61 . . 1.3270(10) .
N61 C63 . . 1.3730(10) .
C61 N62 . . 1.3510(10) .
N62 C62 . . 1.3680(10) .
C62 C63 . . 1.3600(10) .
N71 C71 . . 1.3270(10) .
N71 C73 . . 1.3730(10) .
C71 N72 . . 1.3510(10) .
N72 C72 . . 1.3680(10) .
C72 C73 . . 1.3600(10) .
N81 C81 . . 1.3270(10) .
N81 C83 . . 1.3730(10) .
C81 N82 . . 1.3510(10) .
N82 C82 . . 1.3680(10) .
C82 C83 . . 1.3600(10) .
C11 H1C11 . . 0.930 .
N12 H1N12 . . 0.860 .
C12 H1C12 . . 0.930 .
C13 H1C13 . . 0.930 .
C21 H1C21 . . 0.930 .
N22 H1N22 . . 0.860 .
C22 H1C22 . . 0.930 .
C23 H1C23 . . 0.930 .
C31 H1C31 . . 0.930 .
N32 H1N32 . . 0.860 .
C32 H1C32 . . 0.930 .
C33 H1C33 . . 0.930 .
C41 H1C41 . . 0.930 .
N42 H1N42 . . 0.860 .
C42 H1C42 . . 0.930 .
C43 H1C43 . . 0.930 .
C51 H1C51 . . 0.930 .
N52 H1N52 . . 0.860 .
C52 H1C52 . . 0.930 .
C53 H1C53 . . 0.930 .
C61 H1C61 . . 0.930 .
N62 H1N62 . . 0.860 .
C62 H1C62 . . 0.930 .
C63 H1C63 . . 0.930 .
C71 H1C71 . . 0.930 .
N72 H1N72 . . 0.860 .
C72 H1C72 . . 0.930 .
C73 H1C73 . . 0.930 .
C81 H1C81 . . 0.930 .
N82 H1N82 . . 0.860 .
C82 H1C82 . . 0.930 .
C83 H1C83 . . 0.930 .

loop_
_geom_contact_atom_site_label_1
_geom_contact_atom_site_label_2
_geom_contact_distance
_geom_contact_site_symmetry_1
_geom_contact_site_symmetry_2
_geom_contact_publ_flag
O3 C62 3.224(3) . . .
O3 N82 2.829(2) . . .
O5 N72 2.815(2) . 3_666 .
O6 C41 3.278(2) . . .
O6 N52 2.716(2) . 1_565 .
O9 N22 2.893(2) . 2_546 .
O9 N42 2.743(2) . 2_546 .
O11 N32 2.950(2) . 4_565 .
O12 N12 2.732(2) . 2_556 .
O12 C81 3.188(3) . . .
C12 C32 3.335(3) . . .
C12 C63 3.369(3) . . .
C13 C23 3.451(3) . . .
C13 C32 3.459(3) . . .
C21 N52 3.243(3) . 1_565 .
C21 C51 3.390(3) . 1_565 .
C21 C52 3.597(3) . 1_565 .
C21 C53 3.490(3) . 2_566 .
N22 C53 3.382(3) . 2_566 .
C22 C32 3.508(3) . 3_576 .
C31 C71 3.471(2) . 3_666 .
C31 C71 3.400(2) . 4_464 .
C31 C72 3.541(3) . 4_464 .
C31 C73 3.504(3) . 4_464 .
C32 C71 3.584(2) . 3_666 .
C33 C71 3.553(2) . 3_666 .
C42 C81 3.554(3) . 4_474 .
C51 C82 3.470(2) . 3_666 .
C52 C72 3.488(3) . . .
C73 C83 3.440(3) . . .
C81 C81 3.548(4) . 2_656 .

loop_
_geom_hbond_atom_site_label_D
_geom_hbond_atom_site_label_H
_geom_hbond_atom_site_label_A
_geom_hbond_site_symmetry_A
_geom_hbond_distance_DH
_geom_hbond_distance_HA
_geom_hbond_distance_DA
_geom_hbond_angle_DHA
_geom_hbond_publ_flag
N12 H1N12 O12 2_556 0.86 1.98 2.732(2) 145.7 .
N22 H1N22 O9 2_566 0.86 2.10 2.893(2) 152.9 .
N32 H1N32 O11 4_464 0.86 2.21 2.950(2) 144.0 .
N42 H1N42 O9 2_566 0.86 1.94 2.743(2) 154.5 .
N52 H1N52 O6 1_545 0.86 1.90 2.716(2) 159.0 .
N72 H1N72 O5 3_666 0.86 2.03 2.815(2) 151.1 .
N82 H1N82 O3 . 0.86 2.13 2.829(2) 137.9 .
